data_7215503
loop_
_publ_author_name
'Cao, Xinyu'
'Mu, Bao'
'Huang, Rudan'

_publ_section_title
;
 Synthesis of a series of coordination polymers based on mixed ligands to
 tune the structural dimension
;
_journal_issue 23
_journal_name_full CrystEngComm
_journal_page_first 5093
_journal_paper_doi 10.1039/c3ce42272k
_journal_volume 16
_journal_year 2014
_chemical_formula_sum 'C39 H38 Co N4 O11'
_chemical_formula_weight 797.66
_chemical_name_systematic
; 
 ? 
;
_space_group_IT_number 2
_symmetry_cell_setting triclinic
_symmetry_space_group_name_Hall '-P 1'
_symmetry_space_group_name_H-M 'P -1'
_atom_sites_solution_hydrogens geom
_atom_sites_solution_primary direct
_atom_sites_solution_secondary difmap
_audit_creation_method SHELXL-97
_cell_angle_alpha 113.095(2)
_cell_angle_beta 98.8500(10)
_cell_angle_gamma 102.2290(10)
_cell_formula_units_Z 2
_cell_length_a 10.7055(7)
_cell_length_b 12.5640(9)
_cell_length_c 15.7296(10)
_cell_measurement_temperature 293(2)
_cell_volume 1834.7(2)
_computing_structure_refinement 'SHELXL-97 (Sheldrick, 2008)'
_computing_structure_solution 'SHELXS-97 (Sheldrick, 2008)'
_diffrn_ambient_temperature 293(2)
_diffrn_measured_fraction_theta_full 0.998
_diffrn_measured_fraction_theta_max 0.998
_diffrn_radiation_monochromator graphite
_diffrn_radiation_source 'fine-focus sealed tube'
_diffrn_radiation_type MoK\a
_diffrn_radiation_wavelength 0.71073
_diffrn_reflns_av_R_equivalents 0.0458
_diffrn_reflns_av_sigmaI/netI 0.0722
_diffrn_reflns_limit_h_max 12
_diffrn_reflns_limit_h_min -12
_diffrn_reflns_limit_k_max 13
_diffrn_reflns_limit_k_min -14
_diffrn_reflns_limit_l_max 18
_diffrn_reflns_limit_l_min -18
_diffrn_reflns_number 12184
_diffrn_reflns_theta_full 25.00
_diffrn_reflns_theta_max 25.00
_diffrn_reflns_theta_min 2.56
_exptl_absorpt_coefficient_mu 0.536
_exptl_absorpt_correction_T_max 0.9336
_exptl_absorpt_correction_T_min 0.8346
_exptl_absorpt_correction_type multi-scan
_exptl_absorpt_process_details sadabs
_exptl_crystal_density_diffrn 1.444
_exptl_crystal_density_method 'not measured'
_exptl_crystal_F_000 830
_exptl_crystal_size_max 0.35
_exptl_crystal_size_mid 0.15
_exptl_crystal_size_min 0.13
_refine_diff_density_max 0.588
_refine_diff_density_min -0.567
_refine_diff_density_rms 0.063
_refine_ls_extinction_method none
_refine_ls_goodness_of_fit_ref 1.029
_refine_ls_hydrogen_treatment constr
_refine_ls_matrix_type full
_refine_ls_number_parameters 496
_refine_ls_number_reflns 6446
_refine_ls_number_restraints 0
_refine_ls_restrained_S_all 1.029
_refine_ls_R_factor_all 0.0918
_refine_ls_R_factor_gt 0.0590
_refine_ls_shift/su_max 0.001
_refine_ls_shift/su_mean 0.000
_refine_ls_structure_factor_coef Fsqd
_refine_ls_weighting_details 'calc w=1/[\s^2^(Fo^2^)+(0.0768P)^2^+0.4706P] where P=(Fo^2^+2Fc^2^)/3'
_refine_ls_weighting_scheme calc
_refine_ls_wR_factor_gt 0.1455
_refine_ls_wR_factor_ref 0.1686
_reflns_number_gt 4425
_reflns_number_total 6446
_reflns_threshold_expression >2sigma(I)
_cod_data_source_file c3ce42272k2.cif
_cod_data_source_block 121130b
_cod_depositor_comments
;
The following automatic conversions were performed:

'_symmetry_cell_setting' value 'Triclinic' changed to 'triclinic'
according to
/usr/data/users/saulius/crontab/automatic-downloads/rss-feeds/RSC/lib/dictionaries/cif_core.dic
dictionary named 'cif_core.dic' version 2.4.2 from 2011-04-26.

Automatic conversion script
Id: cif_fix_values 2281 2013-09-26 08:29:07Z andrius 

 Adding full bibliography for 7215502--7215509.cif.
;
_cod_original_sg_symbol_H-M P-1
_cod_database_code 7215503

loop_
_symmetry_equiv_pos_as_xyz
'x, y, z'
'-x, -y, -z'

loop_
_atom_site_label
_atom_site_type_symbol
_atom_site_fract_x
_atom_site_fract_y
_atom_site_fract_z
_atom_site_U_iso_or_equiv
_atom_site_adp_type
_atom_site_occupancy
_atom_site_symmetry_multiplicity
_atom_site_calc_flag
_atom_site_refinement_flags
Co1 Co 0.43985(5) 0.32691(5) 0.68265(3) 0.0385(2) Uani 1 1 d .
N1 N 0.3897(3) 0.4363(3) 0.6135(2) 0.0378(8) Uani 1 1 d .
N2 N 0.3935(3) 0.2048(3) 0.5337(2) 0.0413(8) Uani 1 1 d .
N3 N 0.2421(3) 0.2621(3) 0.6933(2) 0.0399(8) Uani 1 1 d .
N4 N 0.4425(3) 0.4586(3) 0.8189(2) 0.0423(8) Uani 1 1 d .
O1 O 0.6417(3) 0.4001(3) 0.69813(18) 0.0477(7) Uani 1 1 d .
O2 O 0.7410(3) 0.3239(3) 0.7852(3) 0.0796(11) Uani 1 1 d .
O3 O 0.6260(4) -0.1123(3) 0.1721(2) 0.0810(12) Uani 1 1 d .
O4 O 0.8064(4) -0.0599(4) 0.1282(2) 0.0916(13) Uani 1 1 d .
O5 O 0.9081(3) 0.3755(2) 0.62795(18) 0.0493(7) Uani 1 1 d .
O6 O 0.4894(3) 0.1994(2) 0.72304(17) 0.0459(7) Uani 1 1 d .
H6B H 0.4374 0.1803 0.7540 0.055 Uiso 1 1 d R
H6C H 0.5684 0.2275 0.7583 0.055 Uiso 1 1 d R
O7 O 0.7810(5) 0.1780(5) 0.8832(3) 0.148(2) Uani 1 1 d .
H7C H 0.7840 0.2140 0.8474 0.178 Uiso 1 1 d R
H7D H 0.8337 0.1350 0.8736 0.178 Uiso 1 1 d R
O8 O 0.5742(6) 0.0979(5) 0.9501(5) 0.159(2) Uani 1 1 d .
H8C H 0.6424 0.1213 0.9331 0.191 Uiso 1 1 d R
H8D H 0.5073 0.1002 0.9147 0.191 Uiso 1 1 d R
O9 O 0.9292(5) 0.0222(5) 0.8865(3) 0.152(2) Uani 1 1 d .
H9C H 1.0078 0.0195 0.8863 0.183 Uiso 1 1 d R
H9D H 0.8915 -0.0307 0.9028 0.183 Uiso 1 1 d R
O10 O 0.2521(5) 0.1347(6) 0.0647(3) 0.188(3) Uani 1 1 d .
H10C H 0.2358 0.1114 0.0045 0.226 Uiso 1 1 d R
H10D H 0.3339 0.1455 0.0862 0.226 Uiso 1 1 d R
O11 O 0.4803(6) 0.8264(5) 0.8576(5) 0.175(2) Uani 1 1 d .
H11C H 0.5118 0.8998 0.8681 0.210 Uiso 1 1 d R
H11D H 0.4569 0.8264 0.9068 0.210 Uiso 1 1 d R
C1 C 0.7415(4) 0.3962(4) 0.7487(3) 0.0403(9) Uani 1 1 d .
C2 C 0.8706(4) 0.4929(4) 0.7738(3) 0.0416(10) Uani 1 1 d .
C3 C 0.9526(4) 0.4800(4) 0.7122(3) 0.0418(10) Uani 1 1 d .
C4 C 1.0698(4) 0.5701(4) 0.7376(3) 0.0600(13) Uani 1 1 d .
H4 H 1.1253 0.5607 0.6969 0.072 Uiso 1 1 calc R
C5 C 1.1053(5) 0.6736(5) 0.8225(4) 0.0754(16) Uani 1 1 d .
H5 H 1.1848 0.7335 0.8392 0.090 Uiso 1 1 calc R
C6 C 1.0238(5) 0.6882(5) 0.8822(3) 0.0762(16) Uani 1 1 d .
H6 H 1.0466 0.7590 0.9390 0.091 Uiso 1 1 calc R
C7 C 0.9076(4) 0.5978(4) 0.8582(3) 0.0585(13) Uani 1 1 d .
H7 H 0.8532 0.6078 0.8997 0.070 Uiso 1 1 calc R
C8 C 0.7403(5) -0.0451(4) 0.1885(3) 0.0611(13) Uani 1 1 d .
C9 C 0.8025(4) 0.0582(4) 0.2869(3) 0.0471(10) Uani 1 1 d .
C10 C 0.7364(4) 0.0813(4) 0.3585(3) 0.0529(12) Uani 1 1 d .
H10 H 0.6514 0.0312 0.3456 0.063 Uiso 1 1 calc R
C11 C 0.7940(4) 0.1769(4) 0.4486(3) 0.0499(11) Uani 1 1 d .
H11 H 0.7481 0.1890 0.4955 0.060 Uiso 1 1 calc R
C12 C 0.9186(4) 0.2543(4) 0.4696(3) 0.0440(10) Uani 1 1 d .
C13 C 0.9833(5) 0.2307(5) 0.3978(3) 0.0762(17) Uani 1 1 d .
H13 H 1.0679 0.2812 0.4104 0.091 Uiso 1 1 calc R
C14 C 0.9271(5) 0.1355(5) 0.3087(3) 0.0745(17) Uani 1 1 d .
H14 H 0.9740 0.1230 0.2623 0.089 Uiso 1 1 calc R
C15 C 0.9863(4) 0.3635(4) 0.5617(3) 0.0529(11) Uani 1 1 d .
H15A H 1.0709 0.3574 0.5886 0.064 Uiso 1 1 calc R
H15B H 1.0032 0.4350 0.5503 0.064 Uiso 1 1 calc R
C16 C 0.3870(4) 0.5507(4) 0.6522(3) 0.0450(10) Uani 1 1 d .
H16 H 0.4085 0.5925 0.7186 0.054 Uiso 1 1 calc R
C17 C 0.3543(4) 0.6106(4) 0.5990(3) 0.0522(11) Uani 1 1 d .
H17 H 0.3526 0.6902 0.6297 0.063 Uiso 1 1 calc R
C18 C 0.3242(4) 0.5529(4) 0.5011(3) 0.0541(12) Uani 1 1 d .
H18 H 0.3029 0.5928 0.4646 0.065 Uiso 1 1 calc R
C19 C 0.3261(4) 0.4320(4) 0.4566(3) 0.0447(10) Uani 1 1 d .
C20 C 0.3588(3) 0.3778(4) 0.5157(3) 0.0382(9) Uani 1 1 d .
C21 C 0.3601(3) 0.2542(4) 0.4736(3) 0.0381(9) Uani 1 1 d .
C22 C 0.3258(4) 0.1875(4) 0.3729(3) 0.0470(11) Uani 1 1 d .
C23 C 0.3246(4) 0.0662(4) 0.3356(3) 0.0583(13) Uani 1 1 d .
H23 H 0.3025 0.0191 0.2697 0.070 Uiso 1 1 calc R
C24 C 0.3562(4) 0.0177(4) 0.3966(3) 0.0582(12) Uani 1 1 d .
H24 H 0.3545 -0.0632 0.3726 0.070 Uiso 1 1 calc R
C25 C 0.3909(4) 0.0896(4) 0.4952(3) 0.0516(11) Uani 1 1 d .
H25 H 0.4132 0.0551 0.5357 0.062 Uiso 1 1 calc R
C26 C 0.2936(4) 0.3633(5) 0.3546(3) 0.0560(12) Uani 1 1 d .
H26 H 0.2729 0.3998 0.3153 0.067 Uiso 1 1 calc R
C27 C 0.2926(4) 0.2479(5) 0.3153(3) 0.0563(12) Uani 1 1 d .
H27 H 0.2699 0.2051 0.2489 0.068 Uiso 1 1 calc R
C28 C 0.1438(4) 0.1635(4) 0.6320(3) 0.0518(11) Uani 1 1 d .
H28 H 0.1569 0.1151 0.5738 0.062 Uiso 1 1 calc R
C29 C 0.0227(4) 0.1292(4) 0.6503(3) 0.0613(13) Uani 1 1 d .
H29 H -0.0434 0.0596 0.6053 0.074 Uiso 1 1 calc R
C30 C 0.0017(4) 0.1990(5) 0.7354(3) 0.0631(13) Uani 1 1 d .
H30 H -0.0788 0.1770 0.7488 0.076 Uiso 1 1 calc R
C31 C 0.1016(4) 0.3037(4) 0.8022(3) 0.0480(10) Uani 1 1 d .
C32 C 0.2212(4) 0.3311(3) 0.7779(2) 0.0375(9) Uani 1 1 d .
C33 C 0.3276(4) 0.4374(3) 0.8447(3) 0.0386(9) Uani 1 1 d .
C34 C 0.3100(4) 0.5137(4) 0.9319(3) 0.0462(10) Uani 1 1 d .
C35 C 0.4168(5) 0.6155(4) 0.9937(3) 0.0557(12) Uani 1 1 d .
H35 H 0.4096 0.6680 1.0527 0.067 Uiso 1 1 calc R
C36 C 0.5315(5) 0.6380(4) 0.9676(3) 0.0567(12) Uani 1 1 d .
H36 H 0.6027 0.7060 1.0083 0.068 Uiso 1 1 calc R
C37 C 0.5412(4) 0.5580(4) 0.8791(3) 0.0507(11) Uani 1 1 d .
H37 H 0.6194 0.5746 0.8615 0.061 Uiso 1 1 calc R
C38 C 0.0872(5) 0.3829(5) 0.8922(3) 0.0663(14) Uani 1 1 d .
H38 H 0.0083 0.3648 0.9086 0.080 Uiso 1 1 calc R
C39 C 0.1861(5) 0.4831(4) 0.9532(3) 0.0608(13) Uani 1 1 d .
H39 H 0.1736 0.5338 1.0108 0.073 Uiso 1 1 calc R

loop_
_atom_site_aniso_label
_atom_site_aniso_U_11
_atom_site_aniso_U_22
_atom_site_aniso_U_33
_atom_site_aniso_U_23
_atom_site_aniso_U_13
_atom_site_aniso_U_12
Co1 0.0406(3) 0.0359(3) 0.0306(3) 0.0094(2) 0.0092(2) 0.0057(2)
N1 0.0290(17) 0.0376(19) 0.0396(17) 0.0138(15) 0.0069(13) 0.0036(14)
N2 0.0423(19) 0.0408(19) 0.0347(17) 0.0126(15) 0.0085(14) 0.0093(15)
N3 0.0395(19) 0.0365(18) 0.0342(17) 0.0091(15) 0.0079(14) 0.0068(15)
N4 0.045(2) 0.0383(19) 0.0345(17) 0.0112(15) 0.0076(15) 0.0054(16)
O1 0.0372(16) 0.0597(19) 0.0464(15) 0.0312(15) 0.0049(13) 0.0040(13)
O2 0.047(2) 0.100(3) 0.120(3) 0.083(3) 0.0140(19) 0.0141(18)
O3 0.090(3) 0.070(2) 0.0428(17) 0.0100(17) 0.0193(17) -0.026(2)
O4 0.090(3) 0.106(3) 0.0444(18) 0.0092(19) 0.0313(18) -0.001(2)
O5 0.0420(16) 0.0469(17) 0.0399(15) 0.0056(13) 0.0154(12) -0.0009(13)
O6 0.0442(16) 0.0443(16) 0.0428(15) 0.0175(13) 0.0117(12) 0.0039(13)
O7 0.150(5) 0.174(5) 0.119(4) 0.060(4) 0.037(3) 0.055(4)
O8 0.139(5) 0.136(5) 0.247(7) 0.113(5) 0.080(4) 0.052(4)
O9 0.114(4) 0.160(5) 0.132(4) 0.019(4) 0.059(3) 0.012(4)
O10 0.129(4) 0.296(8) 0.075(3) 0.056(4) 0.024(3) -0.012(5)
O11 0.177(6) 0.146(5) 0.217(7) 0.084(5) 0.077(5) 0.053(5)
C1 0.040(2) 0.046(2) 0.035(2) 0.0160(19) 0.0164(18) 0.0111(19)
C2 0.035(2) 0.046(2) 0.035(2) 0.0133(19) 0.0035(17) 0.0064(18)
C3 0.032(2) 0.044(2) 0.039(2) 0.0120(19) 0.0075(17) 0.0054(18)
C4 0.047(3) 0.061(3) 0.054(3) 0.014(2) 0.019(2) 0.000(2)
C5 0.050(3) 0.063(3) 0.069(3) 0.005(3) 0.007(3) -0.017(3)
C6 0.070(4) 0.057(3) 0.057(3) -0.005(2) 0.008(3) -0.005(3)
C7 0.055(3) 0.060(3) 0.039(2) 0.006(2) 0.014(2) 0.007(2)
C8 0.080(4) 0.054(3) 0.042(2) 0.020(2) 0.019(2) 0.005(3)
C9 0.056(3) 0.045(2) 0.038(2) 0.019(2) 0.0137(19) 0.008(2)
C10 0.055(3) 0.043(2) 0.047(2) 0.011(2) 0.022(2) -0.002(2)
C11 0.055(3) 0.043(2) 0.047(2) 0.014(2) 0.028(2) 0.006(2)
C12 0.040(2) 0.050(2) 0.042(2) 0.018(2) 0.0163(18) 0.0115(19)
C13 0.047(3) 0.091(4) 0.057(3) 0.010(3) 0.023(2) -0.007(3)
C14 0.060(3) 0.088(4) 0.047(3) 0.009(3) 0.029(2) -0.003(3)
C15 0.045(3) 0.054(3) 0.047(2) 0.012(2) 0.020(2) 0.005(2)
C16 0.042(2) 0.040(2) 0.046(2) 0.016(2) 0.0085(18) 0.0092(19)
C17 0.045(3) 0.045(3) 0.071(3) 0.030(2) 0.015(2) 0.013(2)
C18 0.039(2) 0.064(3) 0.070(3) 0.043(3) 0.012(2) 0.011(2)
C19 0.031(2) 0.053(3) 0.051(2) 0.028(2) 0.0085(18) 0.0045(19)
C20 0.027(2) 0.045(2) 0.038(2) 0.0185(19) 0.0091(16) 0.0003(17)
C21 0.028(2) 0.045(2) 0.036(2) 0.0157(18) 0.0099(16) 0.0041(17)
C22 0.041(2) 0.057(3) 0.032(2) 0.012(2) 0.0102(17) 0.006(2)
C23 0.055(3) 0.063(3) 0.036(2) 0.005(2) 0.010(2) 0.010(2)
C24 0.059(3) 0.051(3) 0.046(3) 0.003(2) 0.012(2) 0.017(2)
C25 0.061(3) 0.042(3) 0.042(2) 0.008(2) 0.013(2) 0.016(2)
C26 0.046(3) 0.077(4) 0.049(3) 0.040(3) 0.009(2) 0.005(2)
C27 0.046(3) 0.080(4) 0.037(2) 0.028(3) 0.0090(19) 0.005(2)
C28 0.049(3) 0.049(3) 0.044(2) 0.010(2) 0.0129(19) 0.008(2)
C29 0.042(3) 0.056(3) 0.060(3) 0.009(2) 0.010(2) -0.002(2)
C30 0.043(3) 0.070(3) 0.070(3) 0.029(3) 0.019(2) 0.007(2)
C31 0.047(3) 0.056(3) 0.043(2) 0.020(2) 0.0156(19) 0.019(2)
C32 0.040(2) 0.038(2) 0.0319(19) 0.0133(17) 0.0090(17) 0.0123(18)
C33 0.044(2) 0.040(2) 0.0338(19) 0.0165(18) 0.0109(17) 0.0155(18)
C34 0.058(3) 0.046(2) 0.033(2) 0.0132(19) 0.0125(19) 0.019(2)
C35 0.074(3) 0.046(3) 0.035(2) 0.005(2) 0.012(2) 0.020(2)
C36 0.064(3) 0.040(2) 0.041(2) 0.002(2) 0.001(2) 0.008(2)
C37 0.049(3) 0.043(2) 0.040(2) 0.007(2) 0.0027(19) 0.002(2)
C38 0.059(3) 0.081(4) 0.057(3) 0.023(3) 0.032(2) 0.020(3)
C39 0.070(3) 0.068(3) 0.043(2) 0.014(2) 0.030(2) 0.027(3)

loop_
_atom_type_symbol
_atom_type_description
_atom_type_scat_dispersion_real
_atom_type_scat_dispersion_imag
_atom_type_scat_source
C C 0.0033 0.0016 'International Tables Vol C Tables 4.2.6.8 and 6.1.1.4'
H H 0.0000 0.0000 'International Tables Vol C Tables 4.2.6.8 and 6.1.1.4'
N N 0.0061 0.0033 'International Tables Vol C Tables 4.2.6.8 and 6.1.1.4'
O O 0.0106 0.0060 'International Tables Vol C Tables 4.2.6.8 and 6.1.1.4'
Co Co 0.3494 0.9721 'International Tables Vol C Tables 4.2.6.8 and 6.1.1.4'

loop_
_geom_angle_atom_site_label_1
_geom_angle_atom_site_label_2
_geom_angle_atom_site_label_3
_geom_angle
O6 Co1 O1 88.03(11)
O6 Co1 N4 99.07(11)
O1 Co1 N4 93.88(12)
O6 Co1 N2 91.80(11)
O1 Co1 N2 95.95(11)
N4 Co1 N2 165.58(13)
O6 Co1 N3 87.91(11)
O1 Co1 N3 170.03(10)
N4 Co1 N3 77.79(12)
N2 Co1 N3 93.28(12)
O6 Co1 N1 168.93(11)
O1 Co1 N1 90.53(11)
N4 Co1 N1 91.97(12)
N2 Co1 N1 77.43(12)
N3 Co1 N1 95.16(12)
C16 N1 C20 116.7(3)
C16 N1 Co1 129.6(3)
C20 N1 Co1 113.7(3)
C25 N2 C21 118.0(3)
C25 N2 Co1 127.9(3)
C21 N2 Co1 114.1(3)
C28 N3 C32 117.4(3)
C28 N3 Co1 129.5(3)
C32 N3 Co1 113.1(2)
C37 N4 C33 117.9(3)
C37 N4 Co1 127.7(3)
C33 N4 Co1 114.4(2)
C1 O1 Co1 129.9(3)
C3 O5 C15 116.8(3)
Co1 O6 H6B 110.4
Co1 O6 H6C 110.4
H6B O6 H6C 108.7
H7C O7 H7D 108.9
H8C O8 H8D 108.2
H9C O9 H9D 108.8
H10C O10 H10D 108.4
H11C O11 H11D 107.8
O2 C1 O1 125.2(4)
O2 C1 C2 117.5(4)
O1 C1 C2 117.2(4)
C7 C2 C3 118.6(4)
C7 C2 C1 120.0(4)
C3 C2 C1 121.4(3)
O5 C3 C4 124.4(4)
O5 C3 C2 115.8(3)
C4 C3 C2 119.8(4)
C5 C4 C3 120.6(4)
C5 C4 H4 119.7
C3 C4 H4 119.7
C6 C5 C4 119.9(4)
C6 C5 H5 120.0
C4 C5 H5 120.0
C5 C6 C7 119.8(4)
C5 C6 H6 120.1
C7 C6 H6 120.1
C6 C7 C2 121.2(4)
C6 C7 H7 119.4
C2 C7 H7 119.4
O4 C8 O3 123.8(4)
O4 C8 C9 118.0(4)
O3 C8 C9 118.2(4)
C14 C9 C10 117.3(4)
C14 C9 C8 120.8(4)
C10 C9 C8 121.9(4)
C11 C10 C9 121.5(4)
C11 C10 H10 119.2
C9 C10 H10 119.2
C12 C11 C10 120.8(4)
C12 C11 H11 119.6
C10 C11 H11 119.6
C11 C12 C13 117.2(4)
C11 C12 C15 125.2(4)
C13 C12 C15 117.6(4)
C14 C13 C12 122.3(4)
C14 C13 H13 118.8
C12 C13 H13 118.8
C13 C14 C9 120.9(4)
C13 C14 H14 119.6
C9 C14 H14 119.6
O5 C15 C12 111.0(3)
O5 C15 H15A 109.4
C12 C15 H15A 109.4
O5 C15 H15B 109.4
C12 C15 H15B 109.4
H15A C15 H15B 108.0
N1 C16 C17 123.6(4)
N1 C16 H16 118.2
C17 C16 H16 118.2
C18 C17 C16 120.0(4)
C18 C17 H17 120.0
C16 C17 H17 120.0
C17 C18 C19 118.7(4)
C17 C18 H18 120.6
C19 C18 H18 120.6
C20 C19 C18 117.6(4)
C20 C19 C26 119.6(4)
C18 C19 C26 122.8(4)
N1 C20 C19 123.4(4)
N1 C20 C21 117.0(3)
C19 C20 C21 119.6(3)
N2 C21 C22 122.3(4)
N2 C21 C20 117.8(3)
C22 C21 C20 120.0(4)
C23 C22 C21 117.6(4)
C23 C22 C27 124.2(4)
C21 C22 C27 118.2(4)
C24 C23 C22 119.4(4)
C24 C23 H23 120.3
C22 C23 H23 120.3
C23 C24 C25 119.8(5)
C23 C24 H24 120.1
C25 C24 H24 120.1
N2 C25 C24 122.9(4)
N2 C25 H25 118.5
C24 C25 H25 118.5
C27 C26 C19 120.9(4)
C27 C26 H26 119.5
C19 C26 H26 119.5
C26 C27 C22 121.8(4)
C26 C27 H27 119.1
C22 C27 H27 119.1
N3 C28 C29 123.3(4)
N3 C28 H28 118.3
C29 C28 H28 118.3
C30 C29 C28 119.2(4)
C30 C29 H29 120.4
C28 C29 H29 120.4
C29 C30 C31 119.8(4)
C29 C30 H30 120.1
C31 C30 H30 120.1
C30 C31 C32 117.2(4)
C30 C31 C38 123.4(4)
C32 C31 C38 119.3(4)
N3 C32 C31 123.1(3)
N3 C32 C33 117.6(3)
C31 C32 C33 119.3(3)
N4 C33 C34 122.9(3)
N4 C33 C32 117.1(3)
C34 C33 C32 119.9(4)
C35 C34 C33 117.2(4)
C35 C34 C39 123.9(4)
C33 C34 C39 118.8(4)
C36 C35 C34 120.0(4)
C36 C35 H35 120.0
C34 C35 H35 120.0
C35 C36 C37 119.3(4)
C35 C36 H36 120.3
C37 C36 H36 120.3
N4 C37 C36 122.5(4)
N4 C37 H37 118.7
C36 C37 H37 118.7
C39 C38 C31 120.9(4)
C39 C38 H38 119.5
C31 C38 H38 119.5
C38 C39 C34 121.6(4)
C38 C39 H39 119.2
C34 C39 H39 119.2

loop_
_geom_bond_atom_site_label_1
_geom_bond_atom_site_label_2
_geom_bond_distance
Co1 O6 2.076(3)
Co1 O1 2.096(3)
Co1 N4 2.124(3)
Co1 N2 2.142(3)
Co1 N3 2.158(3)
Co1 N1 2.160(3)
N1 C16 1.331(5)
N1 C20 1.368(5)
N2 C25 1.324(5)
N2 C21 1.363(5)
N3 C28 1.331(5)
N3 C32 1.357(5)
N4 C37 1.333(5)
N4 C33 1.360(5)
O1 C1 1.252(5)
O2 C1 1.250(5)
O3 C8 1.253(5)
O4 C8 1.248(5)
O5 C3 1.372(4)
O5 C15 1.417(5)
O6 H6B 0.8500
O6 H6C 0.8500
O7 H7C 0.8501
O7 H7D 0.8500
O8 H8C 0.8499
O8 H8D 0.8501
O9 H9C 0.8500
O9 H9D 0.8500
O10 H10C 0.8501
O10 H10D 0.8500
O11 H11C 0.8500
O11 H11D 0.8501
C1 C2 1.512(5)
C2 C7 1.379(5)
C2 C3 1.391(5)
C3 C4 1.380(5)
C4 C5 1.375(6)
C4 H4 0.9300
C5 C6 1.365(7)
C5 H5 0.9300
C6 C7 1.378(6)
C6 H6 0.9300
C7 H7 0.9300
C8 C9 1.505(6)
C9 C14 1.375(6)
C9 C10 1.389(6)
C10 C11 1.383(5)
C10 H10 0.9300
C11 C12 1.378(5)
C11 H11 0.9300
C12 C13 1.381(6)
C12 C15 1.484(5)
C13 C14 1.371(6)
C13 H13 0.9300
C14 H14 0.9300
C15 H15A 0.9700
C15 H15B 0.9700
C16 C17 1.380(6)
C16 H16 0.9300
C17 C18 1.370(6)
C17 H17 0.9300
C18 C19 1.407(6)
C18 H18 0.9300
C19 C20 1.396(5)
C19 C26 1.434(6)
C20 C21 1.434(6)
C21 C22 1.413(5)
C22 C23 1.398(6)
C22 C27 1.441(6)
C23 C24 1.362(6)
C23 H23 0.9300
C24 C25 1.393(6)
C24 H24 0.9300
C25 H25 0.9300
C26 C27 1.332(6)
C26 H26 0.9300
C27 H27 0.9300
C28 C29 1.388(6)
C28 H28 0.9300
C29 C30 1.365(6)
C29 H29 0.9300
C30 C31 1.397(6)
C30 H30 0.9300
C31 C32 1.403(5)
C31 C38 1.430(6)
C32 C33 1.440(5)
C33 C34 1.400(5)
C34 C35 1.397(6)
C34 C39 1.429(6)
C35 C36 1.363(6)
C35 H35 0.9300
C36 C37 1.396(6)
C36 H36 0.9300
C37 H37 0.9300
C38 C39 1.342(6)
C38 H38 0.9300
C39 H39 0.9300

loop_
_geom_torsion_atom_site_label_1
_geom_torsion_atom_site_label_2
_geom_torsion_atom_site_label_3
_geom_torsion_atom_site_label_4
_geom_torsion
O6 Co1 N1 C16 -166.7(5)
O1 Co1 N1 C16 -84.2(3)
N4 Co1 N1 C16 9.7(3)
N2 Co1 N1 C16 179.8(3)
N3 Co1 N1 C16 87.6(3)
O6 Co1 N1 C20 12.1(7)
O1 Co1 N1 C20 94.5(2)
N4 Co1 N1 C20 -171.6(2)
N2 Co1 N1 C20 -1.5(2)
N3 Co1 N1 C20 -93.7(2)
O6 Co1 N2 C25 5.4(4)
O1 Co1 N2 C25 93.6(4)
N4 Co1 N2 C25 -133.7(5)
N3 Co1 N2 C25 -82.6(4)
N1 Co1 N2 C25 -177.2(4)
O6 Co1 N2 C21 -176.3(2)
O1 Co1 N2 C21 -88.1(3)
N4 Co1 N2 C21 44.6(6)
N3 Co1 N2 C21 95.6(3)
N1 Co1 N2 C21 1.1(2)
O6 Co1 N3 C28 -78.7(4)
O1 Co1 N3 C28 -144.8(6)
N4 Co1 N3 C28 -178.5(4)
N2 Co1 N3 C28 12.9(4)
N1 Co1 N3 C28 90.6(4)
O6 Co1 N3 C32 97.6(3)
O1 Co1 N3 C32 31.6(8)
N4 Co1 N3 C32 -2.1(3)
N2 Co1 N3 C32 -170.7(3)
N1 Co1 N3 C32 -93.0(3)
O6 Co1 N4 C37 96.6(3)
O1 Co1 N4 C37 8.0(4)
N2 Co1 N4 C37 -124.9(5)
N3 Co1 N4 C37 -177.5(4)
N1 Co1 N4 C37 -82.7(3)
O6 Co1 N4 C33 -84.6(3)
O1 Co1 N4 C33 -173.2(3)
N2 Co1 N4 C33 53.9(6)
N3 Co1 N4 C33 1.2(3)
N1 Co1 N4 C33 96.1(3)
O6 Co1 O1 C1 -25.1(3)
N4 Co1 O1 C1 73.9(4)
N2 Co1 O1 C1 -116.7(3)
N3 Co1 O1 C1 40.9(9)
N1 Co1 O1 C1 165.9(3)
Co1 O1 C1 O2 17.1(6)
Co1 O1 C1 C2 -158.0(3)
O2 C1 C2 C7 -82.2(5)
O1 C1 C2 C7 93.3(5)
O2 C1 C2 C3 99.3(5)
O1 C1 C2 C3 -85.2(5)
C15 O5 C3 C4 -2.9(6)
C15 O5 C3 C2 176.6(4)
C7 C2 C3 O5 -177.9(4)
C1 C2 C3 O5 0.6(6)
C7 C2 C3 C4 1.6(6)
C1 C2 C3 C4 -179.9(4)
O5 C3 C4 C5 178.3(5)
C2 C3 C4 C5 -1.2(7)
C3 C4 C5 C6 -0.4(8)
C4 C5 C6 C7 1.5(9)
C5 C6 C7 C2 -1.1(8)
C3 C2 C7 C6 -0.5(7)
C1 C2 C7 C6 -179.1(4)
O4 C8 C9 C14 1.6(7)
O3 C8 C9 C14 -179.5(5)
O4 C8 C9 C10 -179.8(5)
O3 C8 C9 C10 -0.8(7)
C14 C9 C10 C11 -0.9(7)
C8 C9 C10 C11 -179.6(4)
C9 C10 C11 C12 1.4(7)
C10 C11 C12 C13 -1.2(7)
C10 C11 C12 C15 176.2(4)
C11 C12 C13 C14 0.6(8)
C15 C12 C13 C14 -177.0(5)
C12 C13 C14 C9 -0.2(9)
C10 C9 C14 C13 0.4(8)
C8 C9 C14 C13 179.1(5)
C3 O5 C15 C12 -172.9(3)
C11 C12 C15 O5 2.6(6)
C13 C12 C15 O5 180.0(4)
C20 N1 C16 C17 0.5(6)
Co1 N1 C16 C17 179.2(3)
N1 C16 C17 C18 -1.1(6)
C16 C17 C18 C19 0.7(6)
C17 C18 C19 C20 0.0(6)
C17 C18 C19 C26 178.8(4)
C16 N1 C20 C19 0.3(5)
Co1 N1 C20 C19 -178.6(3)
C16 N1 C20 C21 -179.4(3)
Co1 N1 C20 C21 1.7(4)
C18 C19 C20 N1 -0.6(5)
C26 C19 C20 N1 -179.3(3)
C18 C19 C20 C21 179.1(3)
C26 C19 C20 C21 0.4(5)
C25 N2 C21 C22 -1.2(5)
Co1 N2 C21 C22 -179.7(3)
C25 N2 C21 C20 177.9(4)
Co1 N2 C21 C20 -0.6(4)
N1 C20 C21 N2 -0.8(5)
C19 C20 C21 N2 179.5(3)
N1 C20 C21 C22 178.4(3)
C19 C20 C21 C22 -1.3(5)
N2 C21 C22 C23 1.2(6)
C20 C21 C22 C23 -178.0(4)
N2 C21 C22 C27 -179.7(3)
C20 C21 C22 C27 1.2(5)
C21 C22 C23 C24 -0.1(6)
C27 C22 C23 C24 -179.2(4)
C22 C23 C24 C25 -0.9(7)
C21 N2 C25 C24 0.2(6)
Co1 N2 C25 C24 178.5(3)
C23 C24 C25 N2 0.8(7)
C20 C19 C26 C27 0.8(6)
C18 C19 C26 C27 -177.9(4)
C19 C26 C27 C22 -1.0(7)
C23 C22 C27 C26 179.0(4)
C21 C22 C27 C26 0.0(6)
C32 N3 C28 C29 0.3(6)
Co1 N3 C28 C29 176.6(3)
N3 C28 C29 C30 -0.1(8)
C28 C29 C30 C31 0.3(8)
C29 C30 C31 C32 -0.6(7)
C29 C30 C31 C38 178.9(5)
C28 N3 C32 C31 -0.7(6)
Co1 N3 C32 C31 -177.5(3)
C28 N3 C32 C33 179.6(4)
Co1 N3 C32 C33 2.7(4)
C30 C31 C32 N3 0.8(6)
C38 C31 C32 N3 -178.7(4)
C30 C31 C32 C33 -179.4(4)
C38 C31 C32 C33 1.1(6)
C37 N4 C33 C34 -1.2(6)
Co1 N4 C33 C34 179.9(3)
C37 N4 C33 C32 178.7(3)
Co1 N4 C33 C32 -0.2(4)
N3 C32 C33 N4 -1.7(5)
C31 C32 C33 N4 178.5(4)
N3 C32 C33 C34 178.2(4)
C31 C32 C33 C34 -1.6(6)
N4 C33 C34 C35 0.0(6)
C32 C33 C34 C35 -179.9(4)
N4 C33 C34 C39 -179.3(4)
C32 C33 C34 C39 0.8(6)
C33 C34 C35 C36 0.8(6)
C39 C34 C35 C36 -179.9(4)
C34 C35 C36 C37 -0.5(7)
C33 N4 C37 C36 1.6(6)
Co1 N4 C37 C36 -179.6(3)
C35 C36 C37 N4 -0.8(7)
C30 C31 C38 C39 -179.2(5)
C32 C31 C38 C39 0.3(7)
C31 C38 C39 C34 -1.1(8)
C35 C34 C39 C38 -178.7(5)
C33 C34 C39 C38 0.5(7)
